data_2217802
loop_
_publ_author_name
'Moncol, Jan'
'Miklo\<s, Du\<san'
'Seg\<la, Peter'
'Koman, Marian'
'Lis, Tadeusz'

_publ_section_title
<i>catena</i>-Poly[[bis[2-(2,3-dimethylanilino)benzoato-\k<i>O</i>]cadmium(II)]-di-\m-3-pyridylmethanol-\k^2^<i>N</i>:<i>O</i>;\k^2^<i>O</i>:<i>N</i>]
_journal_coeditor_code NC2089
_journal_issue 3
_journal_name_full 'Acta Crystallographica Section E'
_journal_page_first m440
_journal_page_last m441
_journal_paper_doi 10.1107/S1600536808003000
_journal_volume 64
_journal_year 2008
_chemical_formula_iupac '[Cd (C15 H14 N O2)2 (C6 H7 N O)2]'
_chemical_formula_moiety 'C42 H42 Cd N4 O6'
_chemical_formula_sum 'C42 H42 Cd N4 O6'
_chemical_formula_weight 811.20
_chemical_name_common
;
Bis(mefenamato-O)bis(3-pyridylmethanol-N,O)cadmium(II)
;
_chemical_name_systematic
;
catena-Poly[[bis[2-(2,3-dimethylanilino)benzoato-\kO]cadmium(II)]-di-\m-
3-pyridylmethanol-\k^2^N:O;\k^2^O:N]
;
_space_group_IT_number 2
_symmetry_cell_setting triclinic
_symmetry_space_group_name_Hall '-P 1'
_symmetry_space_group_name_H-M 'P -1'
_atom_sites_solution_hydrogens geom
_atom_sites_solution_primary direct
_atom_sites_solution_secondary difmap
_audit_creation_method SHELXL-97
_cell_angle_alpha 79.25(3)
_cell_angle_beta 85.31(3)
_cell_angle_gamma 86.71(3)
_cell_formula_units_Z 1
_cell_length_a 6.829(2)
_cell_length_b 7.765(2)
_cell_length_c 16.930(4)
_cell_measurement_reflns_used 9193
_cell_measurement_temperature 100(2)
_cell_measurement_theta_max 32
_cell_measurement_theta_min 4
_cell_volume 878.2(4)
_computing_cell_refinement 'CrysAlis RED (Oxford Diffraction, 2006)'
_computing_data_collection 'CrysAlis CCD (Oxford Diffraction, 2006)'
_computing_data_reduction 'CrysAlis RED (Oxford Diffraction, 2006)'
_computing_molecular_graphics 'XP in SHELXTL (Sheldrick, 2008)'
_computing_publication_material 'enCIFer (Allen <i>et al.</i>,  2004)'
_computing_structure_refinement 'SHELXL97 (Sheldrick, 2008)'
_computing_structure_solution 'SHELXS97 (Sheldrick, 2008)'
_diffrn_ambient_temperature 100(2)
_diffrn_measured_fraction_theta_full 0.985
_diffrn_measured_fraction_theta_max 0.985
_diffrn_measurement_device_type 'Kuma KM-4 CCD'
_diffrn_measurement_method \w
_diffrn_radiation_monochromator graphite
_diffrn_radiation_source 'fine-focus sealed tube'
_diffrn_radiation_type MoK\a
_diffrn_radiation_wavelength 0.71073
_diffrn_reflns_av_R_equivalents 0.0633
_diffrn_reflns_av_sigmaI/netI 0.1186
_diffrn_reflns_limit_h_max 9
_diffrn_reflns_limit_h_min -10
_diffrn_reflns_limit_k_max 11
_diffrn_reflns_limit_k_min -11
_diffrn_reflns_limit_l_max 25
_diffrn_reflns_limit_l_min -23
_diffrn_reflns_number 16779
_diffrn_reflns_theta_full 32.49
_diffrn_reflns_theta_max 32.49
_diffrn_reflns_theta_min 4.58
_diffrn_standards_decay_% 0
_diffrn_standards_interval_count 0
_diffrn_standards_interval_time 0
_diffrn_standards_number 0
_exptl_absorpt_coefficient_mu 0.679
_exptl_absorpt_correction_T_max 0.985
_exptl_absorpt_correction_T_min 0.915
_exptl_absorpt_correction_type analytical
_exptl_absorpt_process_details '(Clark & Reid, 1995)'
_exptl_crystal_colour colourless
_exptl_crystal_density_diffrn 1.534
_exptl_crystal_density_method 'not measured'
_exptl_crystal_description plate
_exptl_crystal_F_000 418
_exptl_crystal_size_max 0.15
_exptl_crystal_size_mid 0.08
_exptl_crystal_size_min 0.02
_refine_diff_density_max 1.294
_refine_diff_density_min -0.992
_refine_ls_extinction_method none
_refine_ls_goodness_of_fit_ref 1.009
_refine_ls_hydrogen_treatment constr
_refine_ls_matrix_type full
_refine_ls_number_parameters 243
_refine_ls_number_reflns 6275
_refine_ls_number_restraints 0
_refine_ls_restrained_S_all 1.009
_refine_ls_R_factor_all 0.0846
_refine_ls_R_factor_gt 0.0619
_refine_ls_shift/su_max 0.000
_refine_ls_shift/su_mean 0.000
_refine_ls_structure_factor_coef Fsqd
_refine_ls_weighting_details 'calc w=1/[\s^2^(Fo^2^)+(0.0274P)^2^] where P=(Fo^2^+2Fc^2^)/3'
_refine_ls_weighting_scheme calc
_refine_ls_wR_factor_gt 0.0802
_refine_ls_wR_factor_ref 0.0869
_reflns_number_gt 5024
_reflns_number_total 6275
_reflns_threshold_expression I>2\s(I)
_cod_data_source_file nc2089.cif
_cod_data_source_block I
_cod_depositor_comments
;
The following automatic conversions were performed:
'_symmetry_cell_setting' value 'Triclinic' changed to 'triclinic'
according to '/home/saulius/struct/CIF-dictionaries/cif_core.dic'
dictionary named 'cif_core.dic' version 2.4.1 from 2010-06-29.

Automatic conversion script
Id: cif_fix_enum 1527 2010-12-29 10:47:43Z saulius 

The following automatic conversions were performed:

'_symmetry_cell_setting' value 'Triclinic' changed to 'triclinic'
according to /home/saulius/struct/CIF-dictionaries/cif_core.dic
dictionary named 'cif_core.dic' version 2.4.1 from 2010-06-29.

Automatic conversion script
Id: cif_fix_values 1715 2011-07-08 13:25:40Z adriana 
;
_cod_database_code 2217802
_cod_database_fobs_code 2217802

loop_
_symmetry_equiv_pos_as_xyz
'x, y, z'
'-x, -y, -z'

loop_
_atom_site_type_symbol
_atom_site_label
_atom_site_fract_x
_atom_site_fract_y
_atom_site_fract_z
_atom_site_U_iso_or_equiv
_atom_site_adp_type
_atom_site_calc_flag
_atom_site_refinement_flags
_atom_site_occupancy
Cd Cd 0.5000 0.5000 0.5000 0.01174(8) Uani d S 1
N N1 0.7197(3) 0.2022(3) 0.20406(12) 0.0165(5) Uani d . 1
N N2 0.2681(3) 0.7076(2) 0.43955(11) 0.0116(4) Uani d . 1
O O1 0.5810(2) 0.2645(2) 0.35027(10) 0.0179(4) Uani d . 1
O O2 0.6740(2) 0.5163(2) 0.38047(9) 0.0142(4) Uani d . 1
O O3 -0.3074(2) 0.7089(2) 0.53597(9) 0.0139(4) Uani d . 1
C C1 0.6931(3) 0.3927(3) 0.34046(14) 0.0130(5) Uani d . 1
C C2 0.8654(3) 0.3967(3) 0.27859(14) 0.0116(5) Uani d . 1
C C3 1.0243(3) 0.4955(3) 0.28732(15) 0.0158(5) Uani d . 1
H H3 1.0159 0.5627 0.3290 0.019 Uiso calc R 1
C C4 1.1945(4) 0.4974(3) 0.23628(15) 0.0176(5) Uani d . 1
H H4 1.3022 0.5640 0.2433 0.021 Uiso calc R 1
C C5 1.2045(4) 0.4011(3) 0.17537(15) 0.0178(6) Uani d . 1
H H5 1.3208 0.4008 0.1405 0.021 Uiso calc R 1
C C6 1.0488(3) 0.3050(3) 0.16404(14) 0.0148(5) Uani d . 1
H H6 1.0583 0.2418 0.1209 0.018 Uiso calc R 1
C C7 0.8761(3) 0.2994(3) 0.21548(14) 0.0127(5) Uani d . 1
C C8 0.7302(3) 0.0801(3) 0.14937(15) 0.0151(5) Uani d . 1
C C9 0.7325(3) 0.1415(3) 0.06625(15) 0.0154(5) Uani d . 1
C C10 0.7413(3) 0.0186(3) 0.01387(15) 0.0144(5) Uani d . 1
C C11 0.7457(3) -0.1599(3) 0.04723(15) 0.0175(5) Uani d . 1
H H11 0.7522 -0.2432 0.0124 0.021 Uiso calc R 1
C C12 0.7409(4) -0.2189(3) 0.12952(16) 0.0193(6) Uani d . 1
H H12 0.7423 -0.3411 0.1507 0.023 Uiso calc R 1
C C13 0.7341(3) -0.0990(3) 0.18106(15) 0.0175(5) Uani d . 1
H H13 0.7321 -0.1388 0.2377 0.021 Uiso calc R 1
C C14 0.7222(4) 0.3341(3) 0.03169(15) 0.0175(5) Uani d . 1
H H14A 0.6992 0.4009 0.0756 0.026 Uiso calc R 1
H H14B 0.6142 0.3600 -0.0040 0.026 Uiso calc R 1
H H14C 0.8465 0.3673 0.0010 0.026 Uiso calc R 1
C C15 0.7481(4) 0.0776(4) -0.07602(15) 0.0188(6) Uani d . 1
H H15A 0.8841 0.0999 -0.0970 0.028 Uiso calc R 1
H H15B 0.6663 0.1855 -0.0890 0.028 Uiso calc R 1
H H15C 0.6983 -0.0141 -0.1007 0.028 Uiso calc R 1
C C21 -0.2568(3) 0.8672(3) 0.48322(15) 0.0130(5) Uani d . 1
H H21A -0.2578 0.9633 0.5144 0.016 Uiso calc R 1
H H21B -0.3555 0.8987 0.4426 0.016 Uiso calc R 1
C C22 -0.0558(3) 0.8469(3) 0.44113(14) 0.0119(5) Uani d . 1
C C23 -0.0057(4) 0.9524(3) 0.36745(15) 0.0164(5) Uani d . 1
H H23 -0.0984 1.0372 0.3428 0.020 Uiso calc R 1
C C24 0.1808(3) 0.9330(3) 0.33008(15) 0.0176(5) Uani d . 1
H H24 0.2169 1.0035 0.2794 0.021 Uiso calc R 1
C C25 0.3126(3) 0.8097(3) 0.36774(14) 0.0145(5) Uani d . 1
H H25 0.4399 0.7964 0.3419 0.017 Uiso calc R 1
C C26 0.0861(3) 0.7263(3) 0.47475(14) 0.0116(5) Uani d . 1
H H26 0.0531 0.6532 0.5251 0.014 Uiso calc R 1
H H1N 0.6340 0.1764 0.2482 0.014 Uiso d R 1
H H3O -0.3791 0.7267 0.5766 0.014 Uiso d R 1

loop_
_atom_site_aniso_label
_atom_site_aniso_U_11
_atom_site_aniso_U_22
_atom_site_aniso_U_33
_atom_site_aniso_U_12
_atom_site_aniso_U_13
_atom_site_aniso_U_23
Cd 0.01022(13) 0.01148(13) 0.01335(14) 0.00098(10) 0.00044(9) -0.00282(10)
N1 0.0151(10) 0.0236(12) 0.0118(11) -0.0023(9) 0.0033(8) -0.0071(9)
N2 0.0111(9) 0.0112(10) 0.0129(10) -0.0010(8) 0.0005(8) -0.0036(8)
O1 0.0177(9) 0.0199(9) 0.0169(9) -0.0040(8) 0.0039(7) -0.0068(8)
O2 0.0170(8) 0.0127(8) 0.0124(9) 0.0014(7) 0.0046(7) -0.0041(7)
O3 0.0138(8) 0.0140(9) 0.0142(9) -0.0035(7) 0.0045(7) -0.0045(7)
C1 0.0142(11) 0.0138(12) 0.0097(12) 0.0040(10) -0.0026(9) 0.0003(10)
C2 0.0127(11) 0.0110(11) 0.0095(11) 0.0022(9) 0.0006(9) 0.0008(9)
C3 0.0185(12) 0.0152(12) 0.0136(13) 0.0013(10) -0.0017(10) -0.0025(10)
C4 0.0165(12) 0.0196(13) 0.0164(13) -0.0033(10) 0.0010(10) -0.0027(11)
C5 0.0140(12) 0.0219(14) 0.0143(13) 0.0017(10) 0.0061(10) 0.0007(11)
C6 0.0171(12) 0.0165(12) 0.0101(12) 0.0041(10) 0.0000(9) -0.0031(10)
C7 0.0134(11) 0.0116(12) 0.0126(12) 0.0008(9) -0.0007(9) -0.0017(10)
C8 0.0089(11) 0.0211(13) 0.0154(13) 0.0000(10) 0.0009(9) -0.0048(11)
C9 0.0095(11) 0.0168(13) 0.0192(13) 0.0011(9) 0.0003(9) -0.0025(11)
C10 0.0071(11) 0.0196(13) 0.0167(13) 0.0022(9) -0.0010(9) -0.0044(11)
C11 0.0141(12) 0.0232(14) 0.0171(13) -0.0024(10) -0.0001(10) -0.0084(11)
C12 0.0179(13) 0.0156(13) 0.0236(14) -0.0018(10) -0.0015(11) -0.0009(11)
C13 0.0159(12) 0.0208(14) 0.0155(13) -0.0022(10) -0.0012(10) -0.0023(11)
C14 0.0191(13) 0.0173(13) 0.0162(13) 0.0013(10) -0.0006(10) -0.0042(11)
C15 0.0166(12) 0.0224(14) 0.0176(13) 0.0029(11) 0.0003(10) -0.0055(11)
C21 0.0113(11) 0.0102(11) 0.0172(13) 0.0003(9) -0.0009(9) -0.0023(10)
C22 0.0116(11) 0.0108(11) 0.0143(12) -0.0020(9) -0.0006(9) -0.0045(10)
C23 0.0168(12) 0.0144(12) 0.0174(13) 0.0011(10) -0.0033(10) -0.0009(11)
C24 0.0177(12) 0.0189(13) 0.0135(13) -0.0018(10) 0.0006(10) 0.0032(11)
C25 0.0147(12) 0.0163(13) 0.0124(12) -0.0036(10) 0.0032(9) -0.0030(10)
C26 0.0133(11) 0.0116(12) 0.0094(11) -0.0019(9) 0.0024(9) -0.0018(9)

loop_
_atom_type_symbol
_atom_type_description
_atom_type_scat_dispersion_real
_atom_type_scat_dispersion_imag
_atom_type_scat_source
C C 0.0033 0.0016 'International Tables Vol C Tables 4.2.6.8 and 6.1.1.4'
H H 0.0000 0.0000 'International Tables Vol C Tables 4.2.6.8 and 6.1.1.4'
N N 0.0061 0.0033 'International Tables Vol C Tables 4.2.6.8 and 6.1.1.4'
O O 0.0106 0.0060 'International Tables Vol C Tables 4.2.6.8 and 6.1.1.4'
Cd Cd -0.8075 1.2024 'International Tables Vol C Tables 4.2.6.8 and 6.1.1.4'

loop_
_geom_angle_atom_site_label_1
_geom_angle_atom_site_label_2
_geom_angle_atom_site_label_3
_geom_angle_site_symmetry_1
_geom_angle_site_symmetry_3
_geom_angle
_geom_angle_publ_flag
O2 Cd O2 2_666 . 180.0000(10) ?
O2 Cd O3 2_666 2_566 91.10(6) ?
O2 Cd O3 . 2_566 88.90(6) ?
O2 Cd O3 2_666 1_655 88.90(6) ?
O2 Cd O3 . 1_655 91.10(6) y
O3 Cd O3 2_566 1_655 180.00(5) ?
O2 Cd N2 2_666 . 90.24(7) ?
O2 Cd N2 . . 89.76(7) y
O3 Cd N2 2_566 . 85.49(7) ?
O3 Cd N2 1_655 . 94.51(7) y
O2 Cd N2 2_666 2_666 89.76(7) ?
O2 Cd N2 . 2_666 90.24(7) ?
O3 Cd N2 2_566 2_666 94.51(7) ?
O3 Cd N2 1_655 2_666 85.49(7) ?
N2 Cd N2 . 2_666 180.00(9) ?
C7 N1 C8 . . 124.02(19) ?
C7 N1 H1N . . 114.1 ?
C8 N1 H1N . . 115.4 ?
C25 N2 C26 . . 118.0(2) ?
C25 N2 Cd . . 120.73(15) ?
C26 N2 Cd . . 121.31(15) ?
C1 O2 Cd . . 124.12(15) ?
C21 O3 Cd . 1_455 123.21(14) ?
C21 O3 H3O . . 112.5 ?
Cd O3 H3O 1_455 . 96.9 ?
O2 C1 O1 . . 124.7(2) ?
O2 C1 C2 . . 117.3(2) ?
O1 C1 C2 . . 117.9(2) ?
C3 C2 C7 . . 119.4(2) ?
C3 C2 C1 . . 117.5(2) ?
C7 C2 C1 . . 123.1(2) ?
C4 C3 C2 . . 121.4(2) ?
C4 C3 H3 . . 119.3 ?
C2 C3 H3 . . 119.3 ?
C5 C4 C3 . . 118.9(2) ?
C5 C4 H4 . . 120.6 ?
C3 C4 H4 . . 120.6 ?
C4 C5 C6 . . 121.2(2) ?
C4 C5 H5 . . 119.4 ?
C6 C5 H5 . . 119.4 ?
C5 C6 C7 . . 120.9(2) ?
C5 C6 H6 . . 119.5 ?
C7 C6 H6 . . 119.5 ?
N1 C7 C6 . . 120.8(2) ?
N1 C7 C2 . . 121.0(2) ?
C6 C7 C2 . . 118.2(2) ?
C13 C8 C9 . . 121.2(2) ?
C13 C8 N1 . . 118.7(2) ?
C9 C8 N1 . . 120.1(2) ?
C8 C9 C10 . . 119.0(2) ?
C8 C9 C14 . . 121.6(2) ?
C10 C9 C14 . . 119.5(2) ?
C11 C10 C9 . . 118.7(2) ?
C11 C10 C15 . . 120.2(2) ?
C9 C10 C15 . . 121.1(2) ?
C12 C11 C10 . . 121.8(2) ?
C12 C11 H11 . . 119.1 ?
C10 C11 H11 . . 119.1 ?
C11 C12 C13 . . 119.8(2) ?
C11 C12 H12 . . 120.1 ?
C13 C12 H12 . . 120.1 ?
C12 C13 C8 . . 119.6(2) ?
C12 C13 H13 . . 120.2 ?
C8 C13 H13 . . 120.2 ?
C9 C14 H14A . . 109.5 ?
C9 C14 H14B . . 109.5 ?
H14A C14 H14B . . 109.5 ?
C9 C14 H14C . . 109.5 ?
H14A C14 H14C . . 109.5 ?
H14B C14 H14C . . 109.5 ?
C10 C15 H15A . . 109.5 ?
C10 C15 H15B . . 109.5 ?
H15A C15 H15B . . 109.5 ?
C10 C15 H15C . . 109.5 ?
H15A C15 H15C . . 109.5 ?
H15B C15 H15C . . 109.5 ?
O3 C21 C22 . . 110.59(18) ?
O3 C21 H21A . . 109.5 ?
C22 C21 H21A . . 109.5 ?
O3 C21 H21B . . 109.5 ?
C22 C21 H21B . . 109.5 ?
H21A C21 H21B . . 108.1 ?
C23 C22 C26 . . 117.8(2) ?
C23 C22 C21 . . 120.4(2) ?
C26 C22 C21 . . 121.9(2) ?
C22 C23 C24 . . 119.5(2) ?
C22 C23 H23 . . 120.2 ?
C24 C23 H23 . . 120.2 ?
C25 C24 C23 . . 118.9(2) ?
C25 C24 H24 . . 120.6 ?
C23 C24 H24 . . 120.6 ?
N2 C25 C24 . . 122.6(2) ?
N2 C25 H25 . . 118.7 ?
C24 C25 H25 . . 118.7 ?
N2 C26 C22 . . 123.3(2) ?
N2 C26 H26 . . 118.4 ?
C22 C26 H26 . . 118.4 ?

loop_
_geom_bond_atom_site_label_1
_geom_bond_atom_site_label_2
_geom_bond_site_symmetry_2
_geom_bond_distance
_geom_bond_publ_flag
Cd O2 2_666 2.2475(17) ?
Cd O2 . 2.2475(17) y
Cd O3 2_566 2.3400(17) ?
Cd O3 1_655 2.3400(17) y
Cd N2 . 2.348(2) y
Cd N2 2_666 2.348(2) ?
N1 C7 . 1.389(3) ?
N1 C8 . 1.439(3) ?
N1 H1N . 0.91 ?
N2 C25 . 1.344(3) ?
N2 C26 . 1.346(3) ?
O1 C1 . 1.269(3) ?
O2 C1 . 1.269(3) ?
O3 C21 . 1.420(3) ?
O3 Cd 1_455 2.3400(17) ?
O3 H3O . 0.84 ?
C1 C2 . 1.507(3) ?
C2 C3 . 1.397(3) ?
C2 C7 . 1.414(3) ?
C3 C4 . 1.389(3) ?
C3 H3 . 0.9500 ?
C4 C5 . 1.378(4) ?
C4 H4 . 0.9500 ?
C5 C6 . 1.379(3) ?
C5 H5 . 0.9500 ?
C6 C7 . 1.405(3) ?
C6 H6 . 0.9500 ?
C8 C13 . 1.394(3) ?
C8 C9 . 1.398(3) ?
C9 C10 . 1.415(3) ?
C9 C14 . 1.501(3) ?
C10 C11 . 1.396(3) ?
C10 C15 . 1.503(3) ?
C11 C12 . 1.381(3) ?
C11 H11 . 0.9500 ?
C12 C13 . 1.386(4) ?
C12 H12 . 0.9500 ?
C13 H13 . 0.9500 ?
C14 H14A . 0.9800 ?
C14 H14B . 0.9800 ?
C14 H14C . 0.9800 ?
C15 H15A . 0.9800 ?
C15 H15B . 0.9800 ?
C15 H15C . 0.9800 ?
C21 C22 . 1.508(3) ?
C21 H21A . 0.9900 ?
C21 H21B . 0.9900 ?
C22 C23 . 1.387(3) ?
C22 C26 . 1.388(3) ?
C23 C24 . 1.388(3) ?
C23 H23 . 0.9500 ?
C24 C25 . 1.379(3) ?
C24 H24 . 0.9500 ?
C25 H25 . 0.9500 ?
C26 H26 . 0.9500 ?

loop_
_geom_hbond_atom_site_label_D
_geom_hbond_atom_site_label_H
_geom_hbond_atom_site_label_A
_geom_hbond_site_symmetry_A
_geom_hbond_distance_DH
_geom_hbond_distance_HA
_geom_hbond_distance_DA
_geom_hbond_angle_DHA
N1 H1N O1 . 0.91 1.97 2.696(3) 135.2
O3 H3O O1 2_566 0.84 1.78 2.600(2) 163.8

loop_
_geom_torsion_atom_site_label_1
_geom_torsion_atom_site_label_2
_geom_torsion_atom_site_label_3
_geom_torsion_atom_site_label_4
_geom_torsion_site_symmetry_1
_geom_torsion
O2 Cd N2 C25 2_666 162.39(18)
O2 Cd N2 C25 . -17.61(18)
O3 Cd N2 C25 2_566 -106.52(18)
O3 Cd N2 C25 1_655 73.48(18)
O2 Cd N2 C26 2_666 -18.75(17)
O2 Cd N2 C26 . 161.25(17)
O3 Cd N2 C26 2_566 72.33(17)
O3 Cd N2 C26 1_655 -107.67(17)
O3 Cd O2 C1 2_566 -26.22(17)
O3 Cd O2 C1 1_655 153.78(17)
N2 Cd O2 C1 . -111.71(18)
N2 Cd O2 C1 2_666 68.29(18)
Cd O2 C1 O1 . 19.1(3)
Cd O2 C1 C2 . -159.04(14)
O2 C1 C2 C3 . 21.1(3)
O1 C1 C2 C3 . -157.2(2)
O2 C1 C2 C7 . -162.0(2)
O1 C1 C2 C7 . 19.8(3)
C7 C2 C3 C4 . -1.3(4)
C1 C2 C3 C4 . 175.7(2)
C2 C3 C4 C5 . 0.8(4)
C3 C4 C5 C6 . 0.6(4)
C4 C5 C6 C7 . -1.4(4)
C8 N1 C7 C6 . 10.3(3)
C8 N1 C7 C2 . -170.3(2)
C5 C6 C7 N1 . -179.8(2)
C5 C6 C7 C2 . 0.8(3)
C3 C2 C7 N1 . -178.9(2)
C1 C2 C7 N1 . 4.2(3)
C3 C2 C7 C6 . 0.6(3)
C1 C2 C7 C6 . -176.3(2)
C7 N1 C8 C13 . 106.9(3)
C7 N1 C8 C9 . -74.3(3)
C13 C8 C9 C10 . -0.7(3)
N1 C8 C9 C10 . -179.5(2)
C13 C8 C9 C14 . 178.1(2)
N1 C8 C9 C14 . -0.7(3)
C8 C9 C10 C11 . 0.5(3)
C14 C9 C10 C11 . -178.4(2)
C8 C9 C10 C15 . -178.8(2)
C14 C9 C10 C15 . 2.3(3)
C9 C10 C11 C12 . 0.3(4)
C15 C10 C11 C12 . 179.6(2)
C10 C11 C12 C13 . -0.9(4)
C11 C12 C13 C8 . 0.6(4)
C9 C8 C13 C12 . 0.1(4)
N1 C8 C13 C12 . 178.9(2)
Cd O3 C21 C22 1_455 -96.45(19)
O3 C21 C22 C23 . 155.3(2)
O3 C21 C22 C26 . -26.0(3)
C26 C22 C23 C24 . 0.6(4)
C21 C22 C23 C24 . 179.3(2)
C22 C23 C24 C25 . -0.6(4)
C26 N2 C25 C24 . 1.0(4)
Cd N2 C25 C24 . 179.88(18)
C23 C24 C25 N2 . -0.2(4)
C25 N2 C26 C22 . -1.0(3)
Cd N2 C26 C22 . -179.84(17)
C23 C22 C26 N2 . 0.2(4)
C21 C22 C26 N2 . -178.5(2)
